data_7061790
loop_
_publ_author_name
'Kelly, Jordan C.'
'Bloomfield, Aaron J.'

_publ_section_title
;
 High-spin, tetrahedral cobalt(ii) and nickel(ii) complexes supported by
 monoprotic aminophosphine ligands, and attempted extension to copper(ii)
 complexes: synthesis, characterization, and unexpected reactivity
;
_journal_issue 39
_journal_name_full 'New Journal of Chemistry'
_journal_page_first 18647
_journal_page_last 18651
_journal_paper_doi 10.1039/D2NJ02651A
_journal_volume 46
_journal_year 2022
_chemical_formula_moiety 'C14 H26 Cl3 Cu N2 O P, [+ 2(H2O)]'
_chemical_formula_sum 'C14 H26 Cl3 Cu N2 O P'
_chemical_formula_weight 439.23
_space_group_crystal_system monoclinic
_space_group_IT_number 14
_space_group_name_Hall '-P 2ybc'
_space_group_name_H-M_alt 'P 1 21/c 1'
_atom_sites_solution_hydrogens mixed
_atom_sites_solution_primary direct
_atom_sites_solution_secondary difmap
_audit_block_doi 10.5517/ccdc.csd.cc2bs71f
_audit_creation_date 2022-08-06
_audit_creation_method
;
Olex2 1.5
(compiled 2022.04.07 svn.rca3783a0 for OlexSys, GUI svn.r6498)
;
_audit_update_record
;
2022-08-08 deposited with the CCDC.	2022-09-05 downloaded from the CCDC.
;
_cell_angle_alpha 90
_cell_angle_beta 101.1680(10)
_cell_angle_gamma 90
_cell_formula_units_Z 4
_cell_length_a 14.14310(10)
_cell_length_b 8.98120(10)
_cell_length_c 17.4366(2)
_cell_measurement_reflns_used 9982
_cell_measurement_temperature 293(2)
_cell_measurement_theta_max 30.3107
_cell_measurement_theta_min 2.5438
_cell_volume 2172.89(4)
_computing_cell_refinement 'SAINT V8.38A (Bruker, 2018)'
_computing_data_collection 'Bruker Instrument Service V2017.5.0.0'
_computing_data_reduction 'SAINT V8.38A (Bruker, 2018)'
_computing_molecular_graphics 'Olex2 1.5 (Dolomanov et al., 2009)'
_computing_publication_material 'Olex2 1.5 (Dolomanov et al., 2009)'
_computing_structure_refinement 'SHELXL-2018/3 (Sheldrick, 2018)'
_computing_structure_solution 'SHELXT 2014/5 (Sheldrick, 2014)'
_diffrn_ambient_temperature 293(2)
_diffrn_measured_fraction_theta_full 1.000
_diffrn_measured_fraction_theta_max 0.946
_diffrn_measurement_device_type 'Bruker SMART APEX II CCD'
_diffrn_measurement_method '\f and \w scans'
_diffrn_radiation_type MoK\a
_diffrn_radiation_wavelength 0.71073
_diffrn_reflns_av_R_equivalents 0.0189
_diffrn_reflns_av_unetI/netI 0.0164
_diffrn_reflns_Laue_measured_fraction_full 1.000
_diffrn_reflns_Laue_measured_fraction_max 0.946
_diffrn_reflns_limit_h_max 20
_diffrn_reflns_limit_h_min -20
_diffrn_reflns_limit_k_max 13
_diffrn_reflns_limit_k_min -13
_diffrn_reflns_limit_l_max 26
_diffrn_reflns_limit_l_min -26
_diffrn_reflns_number 37317
_diffrn_reflns_point_group_measured_fraction_full 1.000
_diffrn_reflns_point_group_measured_fraction_max 0.946
_diffrn_reflns_theta_full 25.242
_diffrn_reflns_theta_max 32.871
_diffrn_reflns_theta_min 1.468
_diffrn_source 'fine focus sealed tube X-ray source'
_exptl_absorpt_coefficient_mu 1.449
_exptl_absorpt_correction_T_max 0.7465
_exptl_absorpt_correction_T_min 0.6981
_exptl_absorpt_correction_type multi-scan
_exptl_absorpt_process_details
;
 SADABS 2016/2: Krause, L., Herbst-Irmer, R., Sheldrick G.M. & Stalke D.,
 J. Appl. Cryst. 48 (2015) 3-10
;
_exptl_crystal_colour orange
_exptl_crystal_density_diffrn 1.343
_exptl_crystal_density_method 'not measured'
_exptl_crystal_description cube
_exptl_crystal_F_000 908
_exptl_crystal_size_max 0.5
_exptl_crystal_size_mid 0.36
_exptl_crystal_size_min 0.26
_refine_diff_density_max 0.586
_refine_diff_density_min -0.626
_refine_diff_density_rms 0.087
_refine_ls_extinction_method none
_refine_ls_goodness_of_fit_ref 1.034
_refine_ls_hydrogen_treatment mixed
_refine_ls_matrix_type full
_refine_ls_number_parameters 241
_refine_ls_number_reflns 7671
_refine_ls_number_restraints 15
_refine_ls_restrained_S_all 1.046
_refine_ls_R_factor_all 0.0644
_refine_ls_R_factor_gt 0.0485
_refine_ls_shift/su_max 0.001
_refine_ls_shift/su_mean 0.000
_refine_ls_structure_factor_coef Fsqd
_refine_ls_weighting_details 'w=1/[\s^2^(Fo^2^)+(0.0673P)^2^+1.6017P] where P=(Fo^2^+2Fc^2^)/3'
_refine_ls_weighting_scheme calc
_refine_ls_wR_factor_gt 0.1361
_refine_ls_wR_factor_ref 0.1462
_reflns_Friedel_coverage 0.000
_reflns_number_gt 5818
_reflns_number_total 7671
_reflns_threshold_expression 'I > 2\s(I)'
_cod_data_source_file d2nj02651a2.cif
_cod_data_source_block JCK_CutBu1C_orange_06072021
_cod_depositor_comments 'Adding full bibliography for 7061787--7061798.cif.'
_cod_database_code 7061790
_shelx_shelxl_version_number 2018/3
_shelx_space_group_comment
;
The symmetry employed for this shelxl refinement is uniquely defined
by the following loop, which should always be used as a source of
symmetry information in preference to the above space-group names.
They are only intended as comments.
;
_shelx_estimated_absorpt_t_max 0.704
_shelx_estimated_absorpt_t_min 0.531
_exptl_absorpt_special_details mu*r=0.2000
_olex2_refinement_description
;
1. Restrained distances
 Cu1-Cl1 \\sim Cu1-Cl2 \\sim Cu1-Cl3 \\sim Cu1-Cl1' \\sim Cu1-Cl2' \\sim
Cu1-Cl3'
 with sigma of 0.02
2. Others
 Sof(Cl1')=Sof(Cl2')=Sof(Cl3')=1-FVAR(1)
 Sof(Cl1)=Sof(Cl2)=Sof(Cl3)=FVAR(1)
3.a Secondary CH2 refined with riding coordinates:
 C6(H6A,H6AB)
3.b Aromatic/amide H refined with riding coordinates:
 C1(H1), C2(H2), C3(H3), C4(H4)
3.c Idealised Me refined as rotating group:
 C8(H8A,H8B,H8C), C9(H9A,H9B,H9C), C10(H10A,H10B,H10C), C12(H12A,H12B,H12C),
 C13(H13A,H13B,H13C), C14(H14A,H14B,H14C)
;
_olex2_submission_special_instructions 'No special instructions were received'

loop_
_space_group_symop_operation_xyz
'x, y, z'
'-x, y+1/2, -z+1/2'
'-x, -y, -z'
'x, -y-1/2, z-1/2'

loop_
_atom_site_label
_atom_site_type_symbol
_atom_site_fract_x
_atom_site_fract_y
_atom_site_fract_z
_atom_site_U_iso_or_equiv
_atom_site_adp_type
_atom_site_occupancy
_atom_site_site_symmetry_order
_atom_site_calc_flag
_atom_site_refinement_flags_posn
_atom_site_refinement_flags_adp
_atom_site_refinement_flags_occupancy
_atom_site_disorder_assembly
_atom_site_disorder_group
Cu1 Cu 0.80491(2) 0.11858(3) 0.75026(2) 0.04415(10) Uani 1 1 d D . . . .
P1 P 0.72346(4) 0.45558(6) 0.67421(3) 0.04057(13) Uani 1 1 d . . . . .
O1 O 0.77342(14) 0.33119(19) 0.72327(12) 0.0553(4) Uani 1 1 d . . . . .
N1 N 0.87324(19) 0.5213(2) 0.87202(15) 0.0556(5) Uani 1 1 d . . . . .
N2 N 0.77962(18) 0.6114(2) 0.70355(14) 0.0534(5) Uani 1 1 d . . . . .
C1 C 0.8766(3) 0.5284(3) 0.9495(2) 0.0665(8) Uani 1 1 d . . . . .
H1 H 0.863968 0.444088 0.976829 0.080 Uiso 1 1 calc R U . . .
C2 C 0.8985(3) 0.6598(4) 0.98756(18) 0.0675(8) Uani 1 1 d . . . . .
H2 H 0.900195 0.666719 1.041030 0.081 Uiso 1 1 calc R U . . .
C3 C 0.9180(2) 0.7822(3) 0.94594(18) 0.0635(7) Uani 1 1 d . . . . .
H3 H 0.934860 0.872054 0.971427 0.076 Uiso 1 1 calc R U . . .
C4 C 0.9126(2) 0.7714(3) 0.86633(15) 0.0502(5) Uani 1 1 d . . . . .
H4 H 0.924211 0.854710 0.837849 0.060 Uiso 1 1 calc R U . . .
C5 C 0.88998(17) 0.6381(2) 0.82923(15) 0.0442(5) Uani 1 1 d . . . . .
C6 C 0.8804(2) 0.6162(3) 0.74268(16) 0.0582(7) Uani 1 1 d . . . . .
H6A H 0.912605 0.697030 0.721244 0.070 Uiso 1 1 calc R U . . .
H6AB H 0.911685 0.523830 0.732999 0.070 Uiso 1 1 calc R U . . .
C7 C 0.7352(2) 0.4261(4) 0.57214(16) 0.0587(6) Uani 1 1 d . . . . .
C8 C 0.6888(3) 0.2776(6) 0.5393(2) 0.0988(15) Uani 1 1 d . . . . .
H8A H 0.619881 0.285711 0.531597 0.148 Uiso 1 1 calc R U . . .
H8B H 0.710381 0.198802 0.575701 0.148 Uiso 1 1 calc R U . . .
H8C H 0.707194 0.256153 0.490323 0.148 Uiso 1 1 calc R U . . .
C9 C 0.8439(2) 0.4127(4) 0.57447(19) 0.0688(8) Uani 1 1 d . . . . .
H9A H 0.854655 0.384791 0.523714 0.103 Uiso 1 1 calc R U . . .
H9B H 0.870612 0.338208 0.611931 0.103 Uiso 1 1 calc R U . . .
H9C H 0.874339 0.506697 0.589217 0.103 Uiso 1 1 calc R U . . .
C10 C 0.6952(3) 0.5552(6) 0.5192(2) 0.0973(14) Uani 1 1 d . . . . .
H10A H 0.713892 0.544007 0.469458 0.146 Uiso 1 1 calc R U . . .
H10B H 0.720392 0.647251 0.542787 0.146 Uiso 1 1 calc R U . . .
H10C H 0.626205 0.555952 0.512042 0.146 Uiso 1 1 calc R U . . .
C11 C 0.5998(2) 0.4792(3) 0.69161(18) 0.0569(6) Uani 1 1 d . . . . .
C12 C 0.5389(3) 0.3426(5) 0.6625(3) 0.0874(12) Uani 1 1 d . . . . .
H12A H 0.531760 0.335238 0.606763 0.131 Uiso 1 1 calc R U . . .
H12B H 0.476465 0.352200 0.675992 0.131 Uiso 1 1 calc R U . . .
H12C H 0.570039 0.254718 0.686501 0.131 Uiso 1 1 calc R U . . .
C13 C 0.5494(3) 0.6188(4) 0.6534(3) 0.0810(10) Uani 1 1 d . . . . .
H13A H 0.545111 0.613714 0.597859 0.122 Uiso 1 1 calc R U . . .
H13B H 0.585672 0.705380 0.673601 0.122 Uiso 1 1 calc R U . . .
H13C H 0.485789 0.624913 0.664838 0.122 Uiso 1 1 calc R U . . .
C14 C 0.6095(3) 0.4928(6) 0.7805(2) 0.0911(12) Uani 1 1 d . . . . .
H14A H 0.647177 0.579281 0.798630 0.137 Uiso 1 1 calc R U . . .
H14B H 0.640822 0.405636 0.805256 0.137 Uiso 1 1 calc R U . . .
H14C H 0.546686 0.502027 0.793102 0.137 Uiso 1 1 calc R U . . .
H1B H 0.749(2) 0.696(4) 0.6966(19) 0.062(9) Uiso 1 1 d . . . . .
H5 H 0.869(3) 0.440(5) 0.850(2) 0.074(11) Uiso 1 1 d . . . . .
Cl1 Cl 0.8936(3) -0.0003(5) 0.6766(3) 0.0689(8) Uani 0.607(13) 1 d D . P A 1
Cl2 Cl 0.91092(18) 0.1724(3) 0.8628(2) 0.0576(6) Uani 0.607(13) 1 d D . P A 1
Cl3 Cl 0.6938(3) -0.0465(4) 0.7640(5) 0.0968(15) Uani 0.607(13) 1 d D . P A 1
Cl1' Cl 0.8628(7) 0.0207(6) 0.6556(4) 0.0806(13) Uani 0.393(13) 1 d D . P A 2
Cl2' Cl 0.8755(11) 0.1754(6) 0.8727(3) 0.096(3) Uani 0.393(13) 1 d D . P A 2
Cl3' Cl 0.6763(3) -0.0125(7) 0.7298(4) 0.0813(11) Uani 0.393(13) 1 d D . P A 2

loop_
_atom_site_aniso_label
_atom_site_aniso_U_11
_atom_site_aniso_U_22
_atom_site_aniso_U_33
_atom_site_aniso_U_23
_atom_site_aniso_U_13
_atom_site_aniso_U_12
Cu1 0.05472(18) 0.02915(13) 0.04916(17) -0.00408(10) 0.01153(12) -0.00284(10)
P1 0.0447(3) 0.0324(2) 0.0416(3) 0.0006(2) 0.0010(2) 0.0024(2)
O1 0.0645(11) 0.0340(8) 0.0619(11) 0.0067(7) -0.0013(9) 0.0077(7)
N1 0.0727(15) 0.0326(9) 0.0649(14) -0.0053(9) 0.0218(11) -0.0075(9)
N2 0.0636(13) 0.0338(9) 0.0583(13) -0.0031(8) 0.0005(10) -0.0017(9)
C1 0.083(2) 0.0503(14) 0.0686(18) 0.0142(13) 0.0215(16) 0.0001(14)
C2 0.086(2) 0.0711(19) 0.0454(14) -0.0008(13) 0.0127(14) 0.0037(16)
C3 0.085(2) 0.0449(13) 0.0591(16) -0.0153(12) 0.0108(14) -0.0037(13)
C4 0.0630(14) 0.0319(10) 0.0541(13) -0.0021(9) 0.0073(11) -0.0039(9)
C5 0.0453(11) 0.0370(10) 0.0498(12) -0.0065(9) 0.0084(9) -0.0060(8)
C6 0.0593(15) 0.0635(16) 0.0530(14) -0.0147(12) 0.0142(11) -0.0207(12)
C7 0.0582(15) 0.0713(17) 0.0434(12) -0.0069(12) 0.0023(11) -0.0005(13)
C8 0.089(3) 0.124(4) 0.082(2) -0.058(3) 0.015(2) -0.030(2)
C9 0.0640(17) 0.089(2) 0.0560(16) -0.0074(16) 0.0189(13) -0.0019(16)
C10 0.098(3) 0.136(4) 0.0536(18) 0.030(2) 0.0032(18) 0.025(3)
C11 0.0502(13) 0.0518(14) 0.0692(17) -0.0011(12) 0.0125(12) 0.0037(11)
C12 0.0631(19) 0.072(2) 0.132(4) -0.011(2) 0.033(2) -0.0164(17)
C13 0.0618(18) 0.072(2) 0.106(3) 0.0059(19) 0.0099(18) 0.0217(16)
C14 0.085(2) 0.119(3) 0.078(2) 0.001(2) 0.037(2) 0.017(2)
Cl1 0.0695(14) 0.0732(14) 0.0688(15) -0.0226(11) 0.0253(11) 0.0016(9)
Cl2 0.0777(13) 0.0356(6) 0.0500(12) -0.0037(7) -0.0113(7) 0.0045(6)
Cl3 0.0661(13) 0.0508(10) 0.184(4) -0.0013(16) 0.051(2) -0.0126(10)
Cl1' 0.104(3) 0.0788(17) 0.063(2) -0.0153(15) 0.027(2) 0.029(2)
Cl2' 0.207(7) 0.0360(11) 0.0376(11) 0.0035(8) 0.004(3) -0.006(3)
Cl3' 0.0546(13) 0.0577(18) 0.127(3) 0.0125(17) 0.0064(17) -0.0201(11)

loop_
_atom_type_symbol
_atom_type_description
_atom_type_scat_dispersion_real
_atom_type_scat_dispersion_imag
_atom_type_scat_source
C C 0.0033 0.0016 'International Tables Vol C Tables 4.2.6.8 and 6.1.1.4'
H H 0.0000 0.0000 'International Tables Vol C Tables 4.2.6.8 and 6.1.1.4'
Cl Cl 0.1484 0.1585 'International Tables Vol C Tables 4.2.6.8 and 6.1.1.4'
Cu Cu 0.3201 1.2651 'International Tables Vol C Tables 4.2.6.8 and 6.1.1.4'
N N 0.0061 0.0033 'International Tables Vol C Tables 4.2.6.8 and 6.1.1.4'
O O 0.0106 0.0060 'International Tables Vol C Tables 4.2.6.8 and 6.1.1.4'
P P 0.1023 0.0942 'International Tables Vol C Tables 4.2.6.8 and 6.1.1.4'

loop_
_geom_angle_atom_site_label_1
_geom_angle_atom_site_label_2
_geom_angle_atom_site_label_3
_geom_angle
_geom_angle_site_symmetry_1
_geom_angle_site_symmetry_3
_geom_angle_publ_flag
O1 Cu1 Cl1 116.52(15) . . ?
O1 Cu1 Cl2 94.56(9) . . ?
O1 Cu1 Cl3 122.49(16) . . ?
O1 Cu1 Cl1' 107.98(17) . . ?
O1 Cu1 Cl2' 92.57(17) . . ?
O1 Cu1 Cl3' 110.1(2) . . ?
Cl1 Cu1 Cl2 104.33(18) . . ?
Cl3 Cu1 Cl1 103.41(11) . . ?
Cl3 Cu1 Cl2 114.4(2) . . ?
Cl1' Cu1 Cl2' 131.0(7) . . ?
Cl3' Cu1 Cl1' 94.8(3) . . ?
Cl3' Cu1 Cl2' 119.6(3) . . ?
O1 P1 N2 108.15(12) . . ?
O1 P1 C7 108.93(13) . . ?
O1 P1 C11 110.44(13) . . ?
N2 P1 C7 107.18(14) . . ?
N2 P1 C11 105.53(13) . . ?
C7 P1 C11 116.25(14) . . ?
P1 O1 Cu1 155.07(13) . . ?
C1 N1 H5 120(3) . . ?
C5 N1 C1 123.3(2) . . ?
C5 N1 H5 116(3) . . ?
P1 N2 H1B 120(2) . . ?
C6 N2 P1 122.79(19) . . ?
C6 N2 H1B 117(2) . . ?
N1 C1 H1 120.3 . . ?
N1 C1 C2 119.5(3) . . ?
C2 C1 H1 120.3 . . ?
C1 C2 H2 120.5 . . ?
C1 C2 C3 119.1(3) . . ?
C3 C2 H2 120.5 . . ?
C2 C3 H3 120.1 . . ?
C2 C3 C4 119.9(3) . . ?
C4 C3 H3 120.1 . . ?
C3 C4 H4 120.0 . . ?
C5 C4 C3 120.0(2) . . ?
C5 C4 H4 120.0 . . ?
N1 C5 C4 118.3(2) . . ?
N1 C5 C6 117.9(2) . . ?
C4 C5 C6 123.8(2) . . ?
N2 C6 C5 111.4(2) . . ?
N2 C6 H6A 109.4 . . ?
N2 C6 H6AB 109.4 . . ?
C5 C6 H6A 109.4 . . ?
C5 C6 H6AB 109.4 . . ?
H6A C6 H6AB 108.0 . . ?
C8 C7 P1 111.8(3) . . ?
C9 C7 P1 105.29(19) . . ?
C9 C7 C8 107.1(3) . . ?
C10 C7 P1 112.6(3) . . ?
C10 C7 C8 110.6(3) . . ?
C10 C7 C9 109.2(3) . . ?
C7 C8 H8A 109.5 . . ?
C7 C8 H8B 109.5 . . ?
C7 C8 H8C 109.5 . . ?
H8A C8 H8B 109.5 . . ?
H8A C8 H8C 109.5 . . ?
H8B C8 H8C 109.5 . . ?
C7 C9 H9A 109.5 . . ?
C7 C9 H9B 109.5 . . ?
C7 C9 H9C 109.5 . . ?
H9A C9 H9B 109.5 . . ?
H9A C9 H9C 109.5 . . ?
H9B C9 H9C 109.5 . . ?
C7 C10 H10A 109.5 . . ?
C7 C10 H10B 109.5 . . ?
C7 C10 H10C 109.5 . . ?
H10A C10 H10B 109.5 . . ?
H10A C10 H10C 109.5 . . ?
H10B C10 H10C 109.5 . . ?
C12 C11 P1 110.2(2) . . ?
C12 C11 C13 109.1(3) . . ?
C12 C11 C14 109.5(3) . . ?
C13 C11 P1 113.6(2) . . ?
C13 C11 C14 108.5(3) . . ?
C14 C11 P1 105.9(2) . . ?
C11 C12 H12A 109.5 . . ?
C11 C12 H12B 109.5 . . ?
C11 C12 H12C 109.5 . . ?
H12A C12 H12B 109.5 . . ?
H12A C12 H12C 109.5 . . ?
H12B C12 H12C 109.5 . . ?
C11 C13 H13A 109.5 . . ?
C11 C13 H13B 109.5 . . ?
C11 C13 H13C 109.5 . . ?
H13A C13 H13B 109.5 . . ?
H13A C13 H13C 109.5 . . ?
H13B C13 H13C 109.5 . . ?
C11 C14 H14A 109.5 . . ?
C11 C14 H14B 109.5 . . ?
C11 C14 H14C 109.5 . . ?
H14A C14 H14B 109.5 . . ?
H14A C14 H14C 109.5 . . ?
H14B C14 H14C 109.5 . . ?

loop_
_geom_bond_atom_site_label_1
_geom_bond_atom_site_label_2
_geom_bond_distance
_geom_bond_site_symmetry_2
_geom_bond_publ_flag
Cu1 O1 1.9962(17) . ?
Cu1 Cl1 2.233(3) . ?
Cu1 Cl2 2.279(3) . ?
Cu1 Cl3 2.207(2) . ?
Cu1 Cl1' 2.166(4) . ?
Cu1 Cl2' 2.234(5) . ?
Cu1 Cl3' 2.138(4) . ?
P1 O1 1.4983(18) . ?
P1 N2 1.641(2) . ?
P1 C7 1.838(3) . ?
P1 C11 1.844(3) . ?
N1 C1 1.344(4) . ?
N1 C5 1.335(3) . ?
N1 H5 0.82(4) . ?
N2 C6 1.457(4) . ?
N2 H1B 0.87(4) . ?
C1 H1 0.9300 . ?
C1 C2 1.360(5) . ?
C2 H2 0.9300 . ?
C2 C3 1.374(5) . ?
C3 H3 0.9300 . ?
C3 C4 1.379(4) . ?
C4 H4 0.9300 . ?
C4 C5 1.369(3) . ?
C5 C6 1.502(4) . ?
C6 H6A 0.9700 . ?
C6 H6AB 0.9700 . ?
C7 C8 1.547(5) . ?
C7 C9 1.534(4) . ?
C7 C10 1.521(5) . ?
C8 H8A 0.9600 . ?
C8 H8B 0.9600 . ?
C8 H8C 0.9600 . ?
C9 H9A 0.9600 . ?
C9 H9B 0.9600 . ?
C9 H9C 0.9600 . ?
C10 H10A 0.9600 . ?
C10 H10B 0.9600 . ?
C10 H10C 0.9600 . ?
C11 C12 1.528(5) . ?
C11 C13 1.530(4) . ?
C11 C14 1.533(5) . ?
C12 H12A 0.9600 . ?
C12 H12B 0.9600 . ?
C12 H12C 0.9600 . ?
C13 H13A 0.9600 . ?
C13 H13B 0.9600 . ?
C13 H13C 0.9600 . ?
C14 H14A 0.9600 . ?
C14 H14B 0.9600 . ?
C14 H14C 0.9600 . ?
